data_7200879
loop_
_publ_author_name
'Jana, Satyasankar'
'Cormack, Peter A. G.'
'Kennedy, Alan R.'
'Sherrington, David C.'

_publ_section_title
;
 Synthesis of main chain chiral methacrylate copolymers via chirality
 transfer from polymerizable chiral metal complexes
;
_journal_issue 21
_journal_name_full 'Journal of Materials Chemistry'
_journal_page_first 3427
_journal_paper_doi 10.1039/b823205a
_journal_volume 19
_journal_year 2009
_chemical_formula_sum 'C21 H32 N2 O4 Zn'
_chemical_formula_weight 441.86
_chemical_name_systematic
;
?
;
_space_group_IT_number 19
_symmetry_cell_setting orthorhombic
_symmetry_space_group_name_Hall 'P 2ac 2ab'
_symmetry_space_group_name_H-M 'P 21 21 21'
_atom_sites_solution_hydrogens geom
_atom_sites_solution_primary direct
_atom_sites_solution_secondary difmap
_audit_creation_method SHELXL-97
_cell_angle_alpha 90.00
_cell_angle_beta 90.00
_cell_angle_gamma 90.00
_cell_formula_units_Z 4
_cell_length_a 7.7634(6)
_cell_length_b 10.9958(9)
_cell_length_c 24.578(2)
_cell_measurement_reflns_used 140298
_cell_measurement_temperature 123(2)
_cell_measurement_theta_max 27.48
_cell_measurement_theta_min 2.91
_cell_volume 2098.1(3)
_computing_data_collection 'Collect & Denzo'
_computing_structure_refinement 'SHELXL-97 (Sheldrick, 1997)'
_computing_structure_solution SIR
_diffrn_ambient_temperature 123(2)
_diffrn_measured_fraction_theta_full 0.991
_diffrn_measured_fraction_theta_max 0.991
_diffrn_measurement_device_type 'Nonius Kappa CCD'
_diffrn_measurement_method 'omega and phi scans'
_diffrn_radiation_monochromator graphite
_diffrn_radiation_source 'fine-focus sealed tube'
_diffrn_radiation_type MoK\a
_diffrn_radiation_wavelength 0.71073
_diffrn_reflns_av_R_equivalents 0.0863
_diffrn_reflns_av_sigmaI/netI 0.0623
_diffrn_reflns_limit_h_max 10
_diffrn_reflns_limit_h_min -10
_diffrn_reflns_limit_k_max 14
_diffrn_reflns_limit_k_min -14
_diffrn_reflns_limit_l_max 31
_diffrn_reflns_limit_l_min -31
_diffrn_reflns_number 22025
_diffrn_reflns_theta_full 27.36
_diffrn_reflns_theta_max 27.36
_diffrn_reflns_theta_min 3.10
_diffrn_standards_decay_% 0
_diffrn_standards_number 0
_exptl_absorpt_coefficient_mu 1.199
_exptl_absorpt_correction_T_max 0.911
_exptl_absorpt_correction_T_min 0.758
_exptl_absorpt_correction_type multi-scan
_exptl_absorpt_process_details
;
multi-scan from symmetry-related measurements
Sortav (Blessing 1995)
;
_exptl_crystal_colour colourless
_exptl_crystal_density_diffrn 1.399
_exptl_crystal_density_method 'not measured'
_exptl_crystal_description needle
_exptl_crystal_F_000 936
_exptl_crystal_size_max 0.30
_exptl_crystal_size_mid 0.12
_exptl_crystal_size_min 0.08
_refine_diff_density_max 0.613
_refine_diff_density_min -0.418
_refine_diff_density_rms 0.069
_refine_ls_abs_structure_details 'Flack H D (1983), Acta Cryst. A39, 876-881'
_refine_ls_abs_structure_Flack 0.000(14)
_refine_ls_extinction_method none
_refine_ls_goodness_of_fit_ref 1.085
_refine_ls_hydrogen_treatment mixed
_refine_ls_matrix_type full
_refine_ls_number_parameters 277
_refine_ls_number_reflns 4682
_refine_ls_number_restraints 0
_refine_ls_restrained_S_all 1.085
_refine_ls_R_factor_all 0.0675
_refine_ls_R_factor_gt 0.0428
_refine_ls_shift/su_max 0.001
_refine_ls_shift/su_mean 0.000
_refine_ls_structure_factor_coef Fsqd
_refine_ls_weighting_details 'calc w=1/[\s^2^(Fo^2^)+(0.0183P)^2^+1.6114P] where P=(Fo^2^+2Fc^2^)/3'
_refine_ls_weighting_scheme calc
_refine_ls_wR_factor_gt 0.0748
_refine_ls_wR_factor_ref 0.0831
_reflns_number_gt 3796
_reflns_number_total 4682
_reflns_threshold_expression >2sigma(I)
_cod_data_source_file b823205a.txt
_cod_data_source_block 0703
_cod_original_sg_symbol_H-M P212121
_cod_database_code 7200879

loop_
_symmetry_equiv_pos_as_xyz
'x, y, z'
'-x+1/2, -y, z+1/2'
'x+1/2, -y+1/2, -z'
'-x, y+1/2, -z+1/2'

loop_
_atom_site_label
_atom_site_type_symbol
_atom_site_fract_x
_atom_site_fract_y
_atom_site_fract_z
_atom_site_U_iso_or_equiv
_atom_site_adp_type
_atom_site_occupancy
_atom_site_symmetry_multiplicity
_atom_site_calc_flag
_atom_site_refinement_flags
_atom_site_disorder_assembly
_atom_site_disorder_group
Zn1 Zn 0.67925(5) 0.09164(3) 0.641920(15) 0.02548(10) Uani 1 1 d . . .
O1 O 0.8320(3) 0.1736(2) 0.69488(9) 0.0315(5) Uani 1 1 d . . .
O2 O 0.7637(3) 0.0144(2) 0.74578(11) 0.0422(7) Uani 1 1 d . . .
O3 O 0.8092(3) -0.0346(2) 0.60526(10) 0.0345(6) Uani 1 1 d . . .
O4 O 0.7832(4) 0.0482(2) 0.52269(12) 0.0538(9) Uani 1 1 d . . .
N1 N 0.5907(4) 0.2527(3) 0.60527(11) 0.0242(6) Uani 1 1 d . . .
N2 N 0.4255(4) 0.0525(2) 0.66465(11) 0.0254(7) Uani 1 1 d . . .
C1 C 0.7477(4) 0.3099(3) 0.58132(15) 0.0301(8) Uani 1 1 d . . .
H1A H 0.7845 0.2611 0.5495 0.036 Uiso 1 1 calc R . .
H1B H 0.8415 0.3066 0.6086 0.036 Uiso 1 1 calc R . .
C2 C 0.7244(5) 0.4422(3) 0.56315(14) 0.0337(9) Uani 1 1 d . . .
H2A H 0.8355 0.4747 0.5498 0.040 Uiso 1 1 calc R . .
H2B H 0.6401 0.4460 0.5330 0.040 Uiso 1 1 calc R . .
C3 C 0.6610(5) 0.5185(3) 0.61059(15) 0.0360(9) Uani 1 1 d . . .
H3A H 0.6403 0.6030 0.5984 0.043 Uiso 1 1 calc R . .
H3B H 0.7494 0.5202 0.6396 0.043 Uiso 1 1 calc R . .
C4 C 0.4939(5) 0.4641(3) 0.63286(16) 0.0350(9) Uani 1 1 d . . .
H4A H 0.4549 0.5124 0.6645 0.042 Uiso 1 1 calc R . .
H4B H 0.4033 0.4686 0.6046 0.042 Uiso 1 1 calc R . .
C5 C 0.5185(4) 0.3318(3) 0.65008(14) 0.0274(8) Uani 1 1 d . . .
H5 H 0.6042 0.3314 0.6805 0.033 Uiso 1 1 calc R . .
C6 C 0.3505(4) 0.2768(3) 0.67252(14) 0.0307(8) Uani 1 1 d . . .
H6 H 0.3019 0.3355 0.6996 0.037 Uiso 1 1 calc R . .
C7 C 0.2181(4) 0.2609(3) 0.62738(14) 0.0340(9) Uani 1 1 d . . .
H7A H 0.1958 0.3396 0.6091 0.041 Uiso 1 1 calc R . .
H7B H 0.1082 0.2300 0.6425 0.041 Uiso 1 1 calc R . .
C8 C 0.2936(4) 0.1695(3) 0.58713(14) 0.0292(8) Uani 1 1 d . . .
H8 H 0.2086 0.1600 0.5569 0.035 Uiso 1 1 calc R . .
C9 C 0.4591(4) 0.2227(3) 0.56242(13) 0.0277(8) Uani 1 1 d . . .
H9A H 0.5089 0.1633 0.5366 0.033 Uiso 1 1 calc R . .
H9B H 0.4304 0.2974 0.5418 0.033 Uiso 1 1 calc R . .
C10 C 0.3733(4) 0.1544(3) 0.70133(14) 0.0298(8) Uani 1 1 d . . .
H10A H 0.4615 0.1637 0.7301 0.036 Uiso 1 1 calc R . .
H10B H 0.2634 0.1325 0.7193 0.036 Uiso 1 1 calc R . .
C11 C 0.3090(5) 0.0459(3) 0.61561(13) 0.0281(7) Uani 1 1 d . . .
H11 H 0.1915 0.0251 0.6294 0.034 Uiso 1 1 calc R . .
C12 C 0.3651(5) -0.0589(3) 0.57934(14) 0.0305(9) Uani 1 1 d . . .
H12A H 0.4831 -0.0432 0.5658 0.037 Uiso 1 1 calc R . .
H12B H 0.2873 -0.0638 0.5475 0.037 Uiso 1 1 calc R . .
C13 C 0.3622(5) -0.1796(3) 0.60972(15) 0.0354(9) Uani 1 1 d . . .
H13A H 0.2415 -0.2021 0.6179 0.042 Uiso 1 1 calc R . .
H13B H 0.4118 -0.2439 0.5863 0.042 Uiso 1 1 calc R . .
C14 C 0.4639(5) -0.1720(3) 0.66238(15) 0.0343(9) Uani 1 1 d . . .
H14A H 0.4456 -0.2472 0.6838 0.041 Uiso 1 1 calc R . .
H14B H 0.5883 -0.1659 0.6539 0.041 Uiso 1 1 calc R . .
C15 C 0.4100(5) -0.0635(3) 0.69584(14) 0.0306(9) Uani 1 1 d . . .
H15A H 0.2890 -0.0742 0.7077 0.037 Uiso 1 1 calc R . .
H15B H 0.4828 -0.0588 0.7288 0.037 Uiso 1 1 calc R . .
C16 C 0.8386(4) 0.1129(3) 0.73927(13) 0.0271(7) Uani 1 1 d . . .
C17 C 0.9404(5) 0.1653(4) 0.78527(15) 0.0347(9) Uani 1 1 d . . .
C18 C 1.0143(5) 0.2740(4) 0.78243(18) 0.0406(10) Uani 1 1 d . . .
C19 C 0.8298(6) -0.0342(3) 0.55300(15) 0.0355(8) Uani 1 1 d . . .
C20 C 0.9181(5) -0.1429(4) 0.52887(19) 0.0415(10) Uani 1 1 d . . .
C21 C 0.9469(6) -0.2448(4) 0.5540(2) 0.0439(11) Uani 1 1 d . . .
H17 H 0.940(4) 0.107(3) 0.8219(13) 0.022(8) Uiso 1 1 d . . .
H18B H 1.069(5) 0.307(3) 0.8155(16) 0.039(11) Uiso 1 1 d . . .
H18A H 1.013(4) 0.320(3) 0.7475(15) 0.021(9) Uiso 1 1 d . . .
H21A H 0.997(6) -0.313(4) 0.5370(18) 0.058(14) Uiso 1 1 d . . .
H21B H 0.914(4) -0.249(3) 0.5922(15) 0.028(10) Uiso 1 1 d . . .
H20 H 0.943(5) -0.140(3) 0.4888(17) 0.049(12) Uiso 1 1 d . . .

loop_
_atom_site_aniso_label
_atom_site_aniso_U_11
_atom_site_aniso_U_22
_atom_site_aniso_U_33
_atom_site_aniso_U_23
_atom_site_aniso_U_13
_atom_site_aniso_U_12
Zn1 0.02233(17) 0.02927(18) 0.02482(17) 0.00203(19) 0.00065(19) -0.00036(19)
O1 0.0268(12) 0.0390(13) 0.0286(12) 0.0055(10) -0.0048(12) -0.0031(13)
O2 0.0418(16) 0.0327(15) 0.0521(18) 0.0054(13) -0.0011(14) -0.0069(12)
O3 0.0289(13) 0.0398(13) 0.0347(14) -0.0049(11) 0.0025(13) 0.0037(13)
O4 0.078(2) 0.0406(16) 0.0428(16) 0.0064(13) 0.0175(16) 0.0089(15)
N1 0.0238(15) 0.0287(16) 0.0200(14) 0.0016(13) 0.0000(12) -0.0019(13)
N2 0.0262(15) 0.0274(16) 0.0226(15) 0.0017(12) 0.0011(12) -0.0033(12)
C1 0.0252(17) 0.037(2) 0.0278(19) 0.0030(16) 0.0045(15) -0.0056(15)
C2 0.034(2) 0.034(2) 0.033(2) 0.0055(16) 0.0007(15) -0.0053(15)
C3 0.040(2) 0.0285(18) 0.039(2) 0.0026(16) -0.004(2) -0.0053(19)
C4 0.036(2) 0.0309(19) 0.038(2) -0.0002(17) 0.0024(18) 0.0016(16)
C5 0.0288(18) 0.0276(18) 0.026(2) -0.0038(15) 0.0006(16) 0.0010(15)
C6 0.024(2) 0.0302(18) 0.038(2) -0.0035(16) 0.0054(16) 0.0023(15)
C7 0.0219(19) 0.034(2) 0.046(2) 0.0037(16) -0.0001(15) 0.0024(15)
C8 0.024(2) 0.0318(19) 0.0315(19) 0.0033(15) -0.0077(16) 0.0002(16)
C9 0.0319(19) 0.0280(18) 0.0231(18) 0.0030(15) -0.0059(15) 0.0008(16)
C10 0.0259(19) 0.037(2) 0.0265(19) -0.0051(16) 0.0045(15) -0.0055(16)
C11 0.0207(17) 0.0348(18) 0.0287(17) -0.0004(14) -0.0068(16) -0.0018(16)
C12 0.033(2) 0.035(2) 0.0232(17) -0.0009(15) -0.0073(15) -0.0045(15)
C13 0.042(2) 0.0310(19) 0.033(2) -0.0013(16) -0.0009(18) -0.0052(17)
C14 0.035(2) 0.030(2) 0.037(2) 0.0079(16) -0.0034(18) -0.0036(17)
C15 0.0283(19) 0.034(2) 0.0295(19) 0.0053(16) 0.0006(15) -0.0046(16)
C16 0.0198(16) 0.034(2) 0.0279(17) 0.0004(14) -0.0005(15) 0.0037(16)
C17 0.031(2) 0.047(2) 0.027(2) 0.0014(18) 0.0000(16) 0.0032(18)
C18 0.033(2) 0.056(3) 0.032(2) -0.010(2) 0.0012(19) -0.002(2)
C19 0.033(2) 0.0328(19) 0.041(2) -0.0064(17) 0.007(2) -0.007(2)
C20 0.040(2) 0.039(2) 0.046(3) -0.010(2) 0.012(2) -0.0091(19)
C21 0.040(2) 0.038(3) 0.054(3) -0.011(2) 0.004(2) -0.005(2)

loop_
_atom_type_symbol
_atom_type_description
_atom_type_scat_dispersion_real
_atom_type_scat_dispersion_imag
_atom_type_scat_source
Zn Zn 0.2839 1.4301 'International Tables Vol C Tables 4.2.6.8 and 6.1.1.4'
O O 0.0106 0.0060 'International Tables Vol C Tables 4.2.6.8 and 6.1.1.4'
N N 0.0061 0.0033 'International Tables Vol C Tables 4.2.6.8 and 6.1.1.4'
C C 0.0033 0.0016 'International Tables Vol C Tables 4.2.6.8 and 6.1.1.4'
H H 0.0000 0.0000 'International Tables Vol C Tables 4.2.6.8 and 6.1.1.4'

loop_
_geom_angle_atom_site_label_1
_geom_angle_atom_site_label_2
_geom_angle_atom_site_label_3
_geom_angle
_geom_angle_site_symmetry_1
_geom_angle_site_symmetry_3
_geom_angle_publ_flag
O3 Zn1 O1 108.67(11) . . ?
O3 Zn1 N2 117.82(11) . . ?
O1 Zn1 N2 118.85(11) . . ?
O3 Zn1 N1 125.06(11) . . ?
O1 Zn1 N1 95.42(10) . . ?
N2 Zn1 N1 88.84(11) . . ?
C16 O1 Zn1 110.3(2) . . ?
C19 O3 Zn1 121.5(2) . . ?
C1 N1 C9 111.8(3) . . ?
C1 N1 C5 110.3(3) . . ?
C9 N1 C5 112.6(2) . . ?
C1 N1 Zn1 104.9(2) . . ?
C9 N1 Zn1 109.7(2) . . ?
C5 N1 Zn1 107.10(19) . . ?
C15 N2 C10 108.0(3) . . ?
C15 N2 C11 108.7(3) . . ?
C10 N2 C11 110.8(3) . . ?
C15 N2 Zn1 112.9(2) . . ?
C10 N2 Zn1 105.2(2) . . ?
C11 N2 Zn1 111.2(2) . . ?
N1 C1 C2 114.7(3) . . ?
N1 C1 H1A 108.6 . . ?
C2 C1 H1A 108.6 . . ?
N1 C1 H1B 108.6 . . ?
C2 C1 H1B 108.6 . . ?
H1A C1 H1B 107.6 . . ?
C3 C2 C1 109.8(3) . . ?
C3 C2 H2A 109.7 . . ?
C1 C2 H2A 109.7 . . ?
C3 C2 H2B 109.7 . . ?
C1 C2 H2B 109.7 . . ?
H2A C2 H2B 108.2 . . ?
C2 C3 C4 109.5(3) . . ?
C2 C3 H3A 109.8 . . ?
C4 C3 H3A 109.8 . . ?
C2 C3 H3B 109.8 . . ?
C4 C3 H3B 109.8 . . ?
H3A C3 H3B 108.2 . . ?
C5 C4 C3 111.4(3) . . ?
C5 C4 H4A 109.3 . . ?
C3 C4 H4A 109.3 . . ?
C5 C4 H4B 109.3 . . ?
C3 C4 H4B 109.3 . . ?
H4A C4 H4B 108.0 . . ?
N1 C5 C4 113.1(3) . . ?
N1 C5 C6 110.4(3) . . ?
C4 C5 C6 111.5(3) . . ?
N1 C5 H5 107.1 . . ?
C4 C5 H5 107.1 . . ?
C6 C5 H5 107.1 . . ?
C7 C6 C10 108.3(3) . . ?
C7 C6 C5 110.9(3) . . ?
C10 C6 C5 114.4(3) . . ?
C7 C6 H6 107.7 . . ?
C10 C6 H6 107.7 . . ?
C5 C6 H6 107.7 . . ?
C6 C7 C8 106.8(3) . . ?
C6 C7 H7A 110.4 . . ?
C8 C7 H7A 110.4 . . ?
C6 C7 H7B 110.4 . . ?
C8 C7 H7B 110.4 . . ?
H7A C7 H7B 108.6 . . ?
C7 C8 C11 108.5(3) . . ?
C7 C8 C9 109.1(3) . . ?
C11 C8 C9 116.9(3) . . ?
C7 C8 H8 107.3 . . ?
C11 C8 H8 107.3 . . ?
C9 C8 H8 107.3 . . ?
N1 C9 C8 112.0(3) . . ?
N1 C9 H9A 109.2 . . ?
C8 C9 H9A 109.2 . . ?
N1 C9 H9B 109.2 . . ?
C8 C9 H9B 109.2 . . ?
H9A C9 H9B 107.9 . . ?
N2 C10 C6 114.3(3) . . ?
N2 C10 H10A 108.7 . . ?
C6 C10 H10A 108.7 . . ?
N2 C10 H10B 108.7 . . ?
C6 C10 H10B 108.7 . . ?
H10A C10 H10B 107.6 . . ?
N2 C11 C12 109.5(3) . . ?
N2 C11 C8 111.6(3) . . ?
C12 C11 C8 115.2(3) . . ?
N2 C11 H11 106.7 . . ?
C12 C11 H11 106.7 . . ?
C8 C11 H11 106.7 . . ?
C11 C12 C13 111.6(3) . . ?
C11 C12 H12A 109.3 . . ?
C13 C12 H12A 109.3 . . ?
C11 C12 H12B 109.3 . . ?
C13 C12 H12B 109.3 . . ?
H12A C12 H12B 108.0 . . ?
C14 C13 C12 111.2(3) . . ?
C14 C13 H13A 109.4 . . ?
C12 C13 H13A 109.4 . . ?
C14 C13 H13B 109.4 . . ?
C12 C13 H13B 109.4 . . ?
H13A C13 H13B 108.0 . . ?
C15 C14 C13 111.3(3) . . ?
C15 C14 H14A 109.4 . . ?
C13 C14 H14A 109.4 . . ?
C15 C14 H14B 109.4 . . ?
C13 C14 H14B 109.4 . . ?
H14A C14 H14B 108.0 . . ?
N2 C15 C14 111.9(3) . . ?
N2 C15 H15A 109.2 . . ?
C14 C15 H15A 109.2 . . ?
N2 C15 H15B 109.2 . . ?
C14 C15 H15B 109.2 . . ?
H15A C15 H15B 107.9 . . ?
O2 C16 O1 123.2(3) . . ?
O2 C16 C17 119.2(3) . . ?
O1 C16 C17 117.7(3) . . ?
C18 C17 C16 122.4(4) . . ?
C18 C17 H17 124.5(17) . . ?
C16 C17 H17 113.0(17) . . ?
C17 C18 H18B 119(2) . . ?
C17 C18 H18A 120(2) . . ?
H18B C18 H18A 122(3) . . ?
O4 C19 O3 124.6(3) . . ?
O4 C19 C20 118.9(4) . . ?
O3 C19 C20 116.5(4) . . ?
C21 C20 C19 125.3(4) . . ?
C21 C20 H20 118(2) . . ?
C19 C20 H20 117(2) . . ?
C20 C21 H21A 123(3) . . ?
C20 C21 H21B 117(2) . . ?
H21A C21 H21B 120(4) . . ?

loop_
_geom_bond_atom_site_label_1
_geom_bond_atom_site_label_2
_geom_bond_distance
_geom_bond_site_symmetry_2
_geom_bond_publ_flag
Zn1 O3 1.938(2) . ?
Zn1 O1 1.978(2) . ?
Zn1 N2 2.092(3) . ?
Zn1 N1 2.102(3) . ?
O1 C16 1.280(4) . ?
O2 C16 1.239(4) . ?
O3 C19 1.294(4) . ?
O4 C19 1.228(5) . ?
N1 C1 1.492(4) . ?
N1 C9 1.504(4) . ?
N1 C5 1.512(4) . ?
N2 C15 1.493(4) . ?
N2 C10 1.494(4) . ?
N2 C11 1.509(4) . ?
C1 C2 1.533(5) . ?
C1 H1A 0.9900 . ?
C1 H1B 0.9900 . ?
C2 C3 1.519(5) . ?
C2 H2A 0.9900 . ?
C2 H2B 0.9900 . ?
C3 C4 1.530(5) . ?
C3 H3A 0.9900 . ?
C3 H3B 0.9900 . ?
C4 C5 1.527(5) . ?
C4 H4A 0.9900 . ?
C4 H4B 0.9900 . ?
C5 C6 1.540(5) . ?
C5 H5 1.0000 . ?
C6 C7 1.522(5) . ?
C6 C10 1.531(5) . ?
C6 H6 1.0000 . ?
C7 C8 1.527(5) . ?
C7 H7A 0.9900 . ?
C7 H7B 0.9900 . ?
C8 C11 1.534(4) . ?
C8 C9 1.536(5) . ?
C8 H8 1.0000 . ?
C9 H9A 0.9900 . ?
C9 H9B 0.9900 . ?
C10 H10A 0.9900 . ?
C10 H10B 0.9900 . ?
C11 C12 1.520(5) . ?
C11 H11 1.0000 . ?
C12 C13 1.524(5) . ?
C12 H12A 0.9900 . ?
C12 H12B 0.9900 . ?
C13 C14 1.519(5) . ?
C13 H13A 0.9900 . ?
C13 H13B 0.9900 . ?
C14 C15 1.509(5) . ?
C14 H14A 0.9900 . ?
C14 H14B 0.9900 . ?
C15 H15A 0.9900 . ?
C15 H15B 0.9900 . ?
C16 C17 1.495(5) . ?
C17 C18 1.328(6) . ?
C17 H17 1.11(3) . ?
C18 H18B 0.99(4) . ?
C18 H18A 1.00(4) . ?
C19 C20 1.500(5) . ?
C20 C21 1.299(6) . ?
C20 H20 1.00(4) . ?
C21 H21A 0.94(4) . ?
C21 H21B 0.97(3) . ?

loop_
_geom_torsion_atom_site_label_1
_geom_torsion_atom_site_label_2
_geom_torsion_atom_site_label_3
_geom_torsion_atom_site_label_4
_geom_torsion
_geom_torsion_site_symmetry_1
_geom_torsion_site_symmetry_2
_geom_torsion_site_symmetry_3
_geom_torsion_site_symmetry_4
_geom_torsion_publ_flag
O3 Zn1 O1 C16 -82.9(2) . . . . ?
N2 Zn1 O1 C16 55.5(2) . . . . ?
N1 Zn1 O1 C16 147.2(2) . . . . ?
O1 Zn1 O3 C19 -120.5(3) . . . . ?
N2 Zn1 O3 C19 100.6(3) . . . . ?
N1 Zn1 O3 C19 -9.5(3) . . . . ?
O3 Zn1 N1 C1 -55.0(2) . . . . ?
O1 Zn1 N1 C1 62.4(2) . . . . ?
N2 Zn1 N1 C1 -178.8(2) . . . . ?
O3 Zn1 N1 C9 65.2(2) . . . . ?
O1 Zn1 N1 C9 -177.4(2) . . . . ?
N2 Zn1 N1 C9 -58.6(2) . . . . ?
O3 Zn1 N1 C5 -172.24(18) . . . . ?
O1 Zn1 N1 C5 -54.9(2) . . . . ?
N2 Zn1 N1 C5 64.0(2) . . . . ?
O3 Zn1 N2 C15 51.0(2) . . . . ?
O1 Zn1 N2 C15 -83.7(2) . . . . ?
N1 Zn1 N2 C15 -179.3(2) . . . . ?
O3 Zn1 N2 C10 168.53(19) . . . . ?
O1 Zn1 N2 C10 33.8(2) . . . . ?
N1 Zn1 N2 C10 -61.8(2) . . . . ?
O3 Zn1 N2 C11 -71.4(2) . . . . ?
O1 Zn1 N2 C11 153.81(18) . . . . ?
N1 Zn1 N2 C11 58.3(2) . . . . ?
C9 N1 C1 C2 74.1(4) . . . . ?
C5 N1 C1 C2 -52.1(4) . . . . ?
Zn1 N1 C1 C2 -167.1(2) . . . . ?
N1 C1 C2 C3 56.1(4) . . . . ?
C1 C2 C3 C4 -56.6(4) . . . . ?
C2 C3 C4 C5 57.1(4) . . . . ?
C1 N1 C5 C4 50.8(4) . . . . ?
C9 N1 C5 C4 -74.9(3) . . . . ?
Zn1 N1 C5 C4 164.4(2) . . . . ?
C1 N1 C5 C6 176.6(3) . . . . ?
C9 N1 C5 C6 51.0(4) . . . . ?
Zn1 N1 C5 C6 -69.8(3) . . . . ?
C3 C4 C5 N1 -54.8(4) . . . . ?
C3 C4 C5 C6 -180.0(3) . . . . ?
N1 C5 C6 C7 -57.5(4) . . . . ?
C4 C5 C6 C7 69.3(4) . . . . ?
N1 C5 C6 C10 65.3(4) . . . . ?
C4 C5 C6 C10 -167.9(3) . . . . ?
C10 C6 C7 C8 -62.9(3) . . . . ?
C5 C6 C7 C8 63.3(3) . . . . ?
C6 C7 C8 C11 65.6(3) . . . . ?
C6 C7 C8 C9 -62.7(3) . . . . ?
C1 N1 C9 C8 -177.2(3) . . . . ?
C5 N1 C9 C8 -52.3(4) . . . . ?
Zn1 N1 C9 C8 66.9(3) . . . . ?
C7 C8 C9 N1 58.4(4) . . . . ?
C11 C8 C9 N1 -65.1(4) . . . . ?
C15 N2 C10 C6 -169.4(3) . . . . ?
C11 N2 C10 C6 -50.4(4) . . . . ?
Zn1 N2 C10 C6 69.8(3) . . . . ?
C7 C6 C10 N2 57.0(4) . . . . ?
C5 C6 C10 N2 -67.2(4) . . . . ?
C15 N2 C11 C12 -61.2(3) . . . . ?
C10 N2 C11 C12 -179.8(3) . . . . ?
Zn1 N2 C11 C12 63.6(3) . . . . ?
C15 N2 C11 C8 170.0(3) . . . . ?
C10 N2 C11 C8 51.5(4) . . . . ?
Zn1 N2 C11 C8 -65.2(3) . . . . ?
C7 C8 C11 N2 -60.4(4) . . . . ?
C9 C8 C11 N2 63.4(4) . . . . ?
C7 C8 C11 C12 174.0(3) . . . . ?
C9 C8 C11 C12 -62.2(4) . . . . ?
N2 C11 C12 C13 58.1(4) . . . . ?
C8 C11 C12 C13 -175.1(3) . . . . ?
C11 C12 C13 C14 -52.6(4) . . . . ?
C12 C13 C14 C15 50.7(4) . . . . ?
C10 N2 C15 C14 -178.8(3) . . . . ?
C11 N2 C15 C14 61.0(4) . . . . ?
Zn1 N2 C15 C14 -62.9(3) . . . . ?
C13 C14 C15 N2 -55.9(4) . . . . ?
Zn1 O1 C16 O2 2.8(4) . . . . ?
Zn1 O1 C16 C17 -176.5(2) . . . . ?
O2 C16 C17 C18 -175.4(4) . . . . ?
O1 C16 C17 C18 3.9(5) . . . . ?
Zn1 O3 C19 O4 6.0(6) . . . . ?
Zn1 O3 C19 C20 -174.3(3) . . . . ?
O4 C19 C20 C21 -167.3(4) . . . . ?
O3 C19 C20 C21 13.0(6) . . . . ?
